data_9005458
loop_
_publ_author_name
'Smyth, J. R.'
'Jacobsen, S. D.'
'Swope, R. J.'
'Angel, R. J.'
'Arlt, T.'
'Domanik, K.'
'Holloway, J. R.'

_publ_section_title
;Crystal structures and compressibilities of synthetic 2M_1 and 3T phengite
 micas Sample: synthetic 2M_1
;
_journal_name_full 'European Journal of Mineralogy'
_journal_page_first 955
_journal_page_last 963
_journal_volume 12
_journal_year 2000
_chemical_formula_sum 'Al1.368 F0.8 Fe0.038 H1.2 K0.964 Mg0.73 O11.2 Si3.808'
_chemical_name_mineral Phengite
_space_group_IT_number 15
_symmetry_space_group_name_Hall '-C 2yc'
_symmetry_space_group_name_H-M 'C 1 2/c 1'
_cell_angle_alpha 90
_cell_angle_beta 95.615
_cell_angle_gamma 90
_cell_formula_units_Z 4
_cell_length_a 5.2046
_cell_length_b 9.0368
_cell_length_c 19.886
_cell_volume 930.809
_database_code_amcsd 0006844
_exptl_crystal_density_diffrn 2.833
_cod_original_formula_sum 'K.964 Al1.368 Mg.73 Fe.038 Si3.808 O11.2 F.8 H1.2'
_cod_database_code 9005458

loop_
_space_group_symop_operation_xyz
x,y,z
1/2+x,1/2+y,z
x,-y,1/2+z
1/2+x,1/2-y,1/2+z
-x,y,1/2-z
1/2-x,1/2+y,1/2-z
-x,-y,-z
1/2-x,1/2-y,-z

loop_
_atom_site_aniso_label
_atom_site_aniso_U_11
_atom_site_aniso_U_22
_atom_site_aniso_U_33
_atom_site_aniso_U_12
_atom_site_aniso_U_13
_atom_site_aniso_U_23
K 0.03030 0.02710 0.03700 0.00000 0.00270 0.00000
AlM2 0.01670 0.01160 0.01460 0.00020 0.00040 0.00050
MgM2 0.01670 0.01160 0.01460 0.00020 0.00040 0.00050
FeM2 0.01670 0.01160 0.01460 0.00020 0.00040 0.00050
SiT1 0.01510 0.00930 0.01600 -0.00030 0.00090 0.00020
AlT1 0.01510 0.00930 0.01600 -0.00030 0.00090 0.00020
SiT2 0.01450 0.01210 0.01530 -0.00030 0.00090 0.00020
AlT2 0.01450 0.01210 0.01530 -0.00030 0.00090 0.00020
O1 0.02350 0.01240 0.02010 -0.00050 0.00170 0.00090
O2 0.01290 0.01980 0.02110 -0.00380 0.00210 -0.00040
O3 0.02090 0.02000 0.01670 0.00460 0.00070 -0.00110
O4 0.01830 0.01980 0.01660 -0.00200 0.00190 0.00020
O5 0.01840 0.01860 0.01520 -0.00030 -0.00150 0.00200
O-h6 0.03540 0.02050 0.02280 0.00670 0.00430 -0.00130
F6 0.03540 0.02050 0.02280 0.00670 0.00430 -0.00130

loop_
_atom_site_label
_atom_site_fract_x
_atom_site_fract_y
_atom_site_fract_z
_atom_site_occupancy
_atom_site_U_iso_or_equiv
_atom_site_type_symbol
_atom_site_attached_hydrogens
K 0.00000 0.09360 0.25000 0.96400 0.03140 K 0
AlM2 0.24630 0.08152 0.00008 0.58800 0.01440 Al 0
MgM2 0.24630 0.08152 0.00008 0.36500 0.01440 Mg 0
FeM2 0.24630 0.08152 0.00008 0.01900 0.01440 Fe 0
SiT1 0.46190 0.92804 0.13519 0.95200 0.01350 Si 0
AlT1 0.46190 0.92804 0.13519 0.04800 0.01350 Al 0
SiT2 0.45240 0.25805 0.13522 0.95200 0.01400 Si 0
AlT2 0.45240 0.25805 0.13522 0.04800 0.01400 Al 0
O1 0.46010 0.09310 0.16892 1.00000 0.01870 O 0
O2 0.22530 0.83490 0.16261 1.00000 0.01790 O 0
O3 0.22560 0.34780 0.16924 1.00000 0.01930 O 0
O4 0.45300 0.93490 0.05491 1.00000 0.01820 O 0
O5 0.40160 0.25130 0.05458 1.00000 0.01760 O 0
O-h6 0.45550 0.56610 0.05460 0.60000 0.02610 O 0
F6 0.45550 0.56610 0.05460 0.40000 0.02610 F 0
H 0.39500 0.63400 0.05800 0.60000 0.02300 H 0

loop_
_cod_changelog_entry_id
_cod_changelog_entry_author
_cod_changelog_entry_date
_cod_changelog_entry_text
1
;cod-tools version 3.8.0
Id: cif_guess_AMCSD_atom_types 9581 2023-05-17 12:35:41Z saulius
;
2023-05-18T08:41:30+03:00
;Derived atom types and hydrogen counts
from atom names that follow the AMCSD naming convention
(Wat == water, O-H == hydroxyl).
;
2
;cod-tools version 3.10.1
Id: cif_fix_AMCSD_aniso_labels 10200 2024-08-01 14:09:44Z saulius
;
2024-08-02T12:20:55+03:00
;Changed the following '_atom_site_aniso_label' values:
'Oh6' -> 'O-h6'
;

loop_
_cod_related_entry_id
_cod_related_entry_database
_cod_related_entry_code
1 AMCSD 0006844
